data_9006323
loop_
_publ_author_name
'Quartieri, S.'
'Chaboy, J.'
'Merli, M.'
'Oberti, R.'
'Ungaretti, L.'

_publ_section_title
;
 Local structural environment of calcium in garnets:
 A combined structure-refinement and XANES investigation
 Note: sample VOL
;
_journal_name_full 'Physics and Chemistry of Minerals'
_journal_page_first 159
_journal_page_last 169
_journal_volume 22
_journal_year 1995
_chemical_compound_source 'Voltri, Liguria, Italy'
_chemical_formula_sum 'Al1.87 Ca2.139 Fe0.849 Mg0.09 Mn0.039 O12 Si3 Ti0.01'
_chemical_name_mineral Grossular
_space_group_IT_number 230
_symmetry_space_group_name_Hall '-I 4bd 2c 3'
_symmetry_space_group_name_H-M 'I a -3 d'
_cell_angle_alpha 90
_cell_angle_beta 90
_cell_angle_gamma 90
_cell_length_a 11.787
_cell_length_b 11.787
_cell_length_c 11.787
_cell_formula_units_Z 8
_cell_volume 1637.608
_database_code_amcsd 0007905
_exptl_crystal_density_diffrn 3.769
_cod_original_formula_sum 'Ca2.139 Fe.849 Mn.039 Mg.09 Al1.87 Ti.01 Si3 O12'
_cod_database_code 9006323

loop_
_space_group_symop_operation_xyz
x,y,z
1/2+x,1/2+y,1/2+z
z,1/2-x,1/2+y
1/2+z,-x,+y
-y,1/2+z,1/2-x
1/2-y,+z,-x
x,1/2-y,1/2+z
1/2+x,-y,+z
-z,1/2+x,1/2-y
1/2-z,+x,-y
y,1/2-z,1/2+x
1/2+y,-z,+x
-x,1/2+y,1/2-z
1/2-x,+y,-z
3/4+x,1/4-z,3/4-y
1/4+x,3/4-z,1/4-y
3/4-z,1/4+y,3/4+x
1/4-z,3/4+y,1/4+x
3/4+y,1/4-x,3/4-z
1/4+y,3/4-x,1/4-z
3/4-x,1/4+z,3/4+y
1/4-x,3/4+z,1/4+y
3/4+z,1/4-y,3/4-x
1/4+z,3/4-y,1/4-x
3/4-y,1/4+x,3/4+z
1/4-y,3/4+x,1/4+z
1/4+x,1/4+z,1/4+y
3/4+x,3/4+z,3/4+y
1/4-z,1/4-y,1/4-x
3/4-z,3/4-y,3/4-x
1/4+y,1/4+x,1/4+z
3/4+y,3/4+x,3/4+z
1/4-x,1/4-z,1/4-y
3/4-x,3/4-z,3/4-y
1/4+z,1/4+y,1/4+x
3/4+z,3/4+y,3/4+x
1/4-y,1/4-x,1/4-z
3/4-y,3/4-x,3/4-z
1/2+z,x,1/2-y
+z,1/2+x,-y
1/2-y,-z,1/2+x
-y,1/2-z,+x
1/2+x,y,1/2-z
+x,1/2+y,-z
1/2-z,-x,1/2+y
-z,1/2-x,+y
1/2+y,z,1/2-x
+y,1/2+z,-x
1/2-x,-y,1/2+z
-x,1/2-y,+z
1/2-z,1/2+x,y
-z,+x,1/2+y
1/2+y,1/2-z,-x
+y,-z,1/2-x
1/2-x,1/2+y,z
-x,+y,1/2+z
1/2+z,1/2-x,-y
+z,-x,1/2-y
1/2-y,1/2+z,x
-y,+z,1/2+x
1/2+x,1/2-y,-z
+x,-y,1/2-z
3/4-x,3/4+z,1/4-y
1/4-x,1/4+z,3/4-y
3/4+z,3/4-y,1/4+x
1/4+z,1/4-y,3/4+x
3/4-y,3/4+x,1/4-z
1/4-y,1/4+x,3/4-z
3/4+x,3/4-z,1/4+y
1/4+x,1/4-z,3/4+y
3/4-z,3/4+y,1/4-x
1/4-z,1/4+y,3/4-x
3/4+y,3/4-x,1/4+z
1/4+y,1/4-x,3/4+z
1/4-x,3/4-z,3/4+y
3/4-x,1/4-z,1/4+y
1/4+z,3/4+y,3/4-x
3/4+z,1/4+y,1/4-x
1/4-y,3/4-x,3/4+z
3/4-y,1/4-x,1/4+z
1/4+x,3/4+z,3/4-y
3/4+x,1/4+z,1/4-y
1/4-z,3/4-y,3/4+x
3/4-z,1/4-y,1/4+x
1/4+y,3/4+x,3/4-z
3/4+y,1/4+x,1/4-z
-z,-x,-y
1/2-z,1/2-x,1/2-y
y,z,x
1/2+y,1/2+z,1/2+x
-x,-y,-z
1/2-x,1/2-y,1/2-z
z,x,y
1/2+z,1/2+x,1/2+y
-y,-z,-x
1/2-y,1/2-z,1/2-x

loop_
_atom_site_aniso_label
_atom_site_aniso_U_11
_atom_site_aniso_U_22
_atom_site_aniso_U_33
_atom_site_aniso_U_12
_atom_site_aniso_U_13
_atom_site_aniso_U_23
CaX 0.00493 0.00915 0.00915 0.00000 0.00000 0.00000
Fe2+X 0.00493 0.00915 0.00915 0.00000 0.00000 0.00000
Mn2+X 0.00493 0.00915 0.00915 0.00000 0.00000 0.00000
MgX 0.00493 0.00915 0.00915 0.00000 0.00000 0.00000
AlY 0.00563 0.00563 0.00563 0.00000 0.00000 0.00000
Fe3+Y 0.00563 0.00563 0.00563 0.00000 0.00000 0.00000
TiY 0.00563 0.00563 0.00563 0.00000 0.00000 0.00000
SiZ 0.00563 0.00352 0.00352 0.00000 0.00000 0.00000
O 0.00845 0.00633 0.00493 0.00070 -0.00070 0.00070

loop_
_atom_site_label
_atom_site_fract_x
_atom_site_fract_y
_atom_site_fract_z
_atom_site_occupancy
_atom_site_U_iso_or_equiv
CaX 0.12500 0.00000 0.25000 0.71300 0.00760
Fe2+X 0.12500 0.00000 0.25000 0.24300 0.00760
Mn2+X 0.12500 0.00000 0.25000 0.01300 0.00760
MgX 0.12500 0.00000 0.25000 0.03000 0.00760
AlY 0.00000 0.00000 0.00000 0.93500 0.00570
Fe3+Y 0.00000 0.00000 0.00000 0.06000 0.00570
TiY 0.00000 0.00000 0.00000 0.00500 0.00570
SiZ 0.37500 0.00000 0.25000 1.00000 0.00431
O 0.03720 0.04620 0.65210 1.00000 0.00659

loop_
_cod_related_entry_id
_cod_related_entry_database
_cod_related_entry_code
1 AMCSD 0007905
